data_4085065
loop_
_publ_author_name
'Bauer, Gerald'
'Wodrich, Matthew D.'
'Scopelliti, Rosario'
'Hu, Xile'

_publ_section_title
;
 Iron Pincer Complexes as Catalysts and Intermediates in Alkyl--Aryl
 Kumada Coupling Reactions
;
_journal_issue 1
_journal_name_full Organometallics
_journal_page_first 289
_journal_paper_doi 10.1021/om501122p
_journal_volume 34
_journal_year 2015
_chemical_absolute_configuration rmad
_chemical_formula_moiety 'C38 H40 Cl Fe N3 O4'
_chemical_formula_sum 'C38 H40 Cl Fe N3 O4'
_chemical_formula_weight 694.03
_space_group_IT_number 96
_symmetry_cell_setting tetragonal
_symmetry_space_group_name_Hall 'P 4nw 2abw'
_symmetry_space_group_name_H-M 'P 43 21 2'
_atom_sites_solution_hydrogens geom
_atom_sites_solution_primary direct
_atom_sites_solution_secondary difmap
_audit_creation_method SHELXL-97
_audit_update_record
;
2013-11-25 # Formatted by publCIF

;
_cell_angle_alpha 90.00
_cell_angle_beta 90.00
_cell_angle_gamma 90.00
_cell_formula_units_Z 4
_cell_length_a 16.2274(2)
_cell_length_b 16.2274(2)
_cell_length_c 13.1725(3)
_cell_measurement_reflns_used 9969
_cell_measurement_temperature 293(2)
_cell_measurement_theta_max 73.4103
_cell_measurement_theta_min 3.3524
_cell_volume 3468.69(10)
_computing_cell_refinement
; 
CrysAlisPro, Agilent Technologies, 
Version 1.171.35.21 (release 20-01-2012 CrysAlis171 .NET) 
(compiled Jan 23 2012,18:06:46) 
;
_computing_data_collection
; 
CrysAlisPro, Agilent Technologies, 
Version 1.171.35.21 (release 20-01-2012 CrysAlis171 .NET) 
(compiled Jan 23 2012,18:06:46) 
;
_computing_data_reduction
; 
CrysAlisPro, Agilent Technologies, 
Version 1.171.35.21 (release 20-01-2012 CrysAlis171 .NET) 
(compiled Jan 23 2012,18:06:46) 
;
_computing_molecular_graphics 'Bruker SHELXTL'
_computing_publication_material 'Bruker SHELXTL'
_computing_structure_refinement 'SHELXL-97 (Sheldrick, 1997)'
_computing_structure_solution 'SHELXS-97 (Sheldrick, 1990)'
_diffrn_ambient_temperature 293(2)
_diffrn_detector_area_resol_mean 10.2665
_diffrn_measured_fraction_theta_full 0.997
_diffrn_measured_fraction_theta_max 0.998
_diffrn_measurement_device_type 'SuperNova, Dual, Cu at zero, Atlas'
_diffrn_measurement_method '\w scans'
_diffrn_radiation_monochromator mirror
_diffrn_radiation_source 'SuperNova (Cu) X-ray Source'
_diffrn_radiation_type 'Cu K\a'
_diffrn_radiation_wavelength 1.54178
_diffrn_reflns_av_R_equivalents 0.0408
_diffrn_reflns_av_sigmaI/netI 0.0211
_diffrn_reflns_limit_h_max 20
_diffrn_reflns_limit_h_min -20
_diffrn_reflns_limit_k_max 20
_diffrn_reflns_limit_k_min -16
_diffrn_reflns_limit_l_max 16
_diffrn_reflns_limit_l_min -15
_diffrn_reflns_number 24779
_diffrn_reflns_theta_full 73.56
_diffrn_reflns_theta_max 73.56
_diffrn_reflns_theta_min 3.85
_exptl_absorpt_coefficient_mu 4.545
_exptl_absorpt_correction_T_max 1.00000
_exptl_absorpt_correction_T_min 0.42332
_exptl_absorpt_correction_type multi-scan
_exptl_absorpt_process_details
; 
CrysAlisPro, Agilent Technologies, 
Version 1.171.35.21 (release 20-01-2012 CrysAlis171 .NET) 
(compiled Jan 23 2012,18:06:46) 
Empirical absorption correction using spherical harmonics, 
 implemented in SCALE3 ABSPACK scaling algorithm. 
;
_exptl_crystal_colour red
_exptl_crystal_density_diffrn 1.329
_exptl_crystal_density_method 'not measured'
_exptl_crystal_description prism
_exptl_crystal_F_000 1456
_exptl_crystal_size_max 0.28
_exptl_crystal_size_mid 0.25
_exptl_crystal_size_min 0.19
_refine_diff_density_max 0.229
_refine_diff_density_min -0.295
_refine_diff_density_rms 0.035
_refine_ls_abs_structure_details 'Flack H D (1983), Acta Cryst. A39, 876-881'
_refine_ls_abs_structure_Flack 0.000(4)
_refine_ls_extinction_method none
_refine_ls_goodness_of_fit_ref 1.046
_refine_ls_hydrogen_treatment constr
_refine_ls_matrix_type full
_refine_ls_number_parameters 242
_refine_ls_number_reflns 3480
_refine_ls_number_restraints 81
_refine_ls_restrained_S_all 1.091
_refine_ls_R_factor_all 0.0373
_refine_ls_R_factor_gt 0.0306
_refine_ls_shift/su_max 0.001
_refine_ls_shift/su_mean 0.000
_refine_ls_structure_factor_coef Fsqd
_refine_ls_weighting_details 'calc w=1/[\s^2^(Fo^2^)+(0.0555P)^2^+0.0341P] where P=(Fo^2^+2Fc^2^)/3'
_refine_ls_weighting_scheme calc
_refine_ls_wR_factor_gt 0.0804
_refine_ls_wR_factor_ref 0.0840
_reflns_number_gt 3106
_reflns_number_total 3480
_reflns_threshold_expression >2sigma(I)
_cod_data_source_file om501122p_si_002.cif
_cod_data_source_block gb2138
_cod_depositor_comments 'Adding full bibliography for 4085064--4085066.cif.'
_cod_original_cell_volume 3468.71(11)
_cod_database_code 4085065

loop_
_symmetry_equiv_pos_as_xyz
'x, y, z'
'-x, -y, z+1/2'
'-y+1/2, x+1/2, z+3/4'
'y+1/2, -x+1/2, z+1/4'
'-x+1/2, y+1/2, -z+3/4'
'x+1/2, -y+1/2, -z+1/4'
'y, x, -z'
'-y, -x, -z+1/2'

loop_
_atom_site_label
_atom_site_type_symbol
_atom_site_fract_x
_atom_site_fract_y
_atom_site_fract_z
_atom_site_U_iso_or_equiv
_atom_site_adp_type
_atom_site_occupancy
_atom_site_symmetry_multiplicity
_atom_site_calc_flag
_atom_site_refinement_flags
_atom_site_disorder_assembly
_atom_site_disorder_group
Fe1 Fe 0.325325(19) 0.325325(19) 0.0000 0.03865(12) Uani 1 2 d S A .
Cl1 Cl 0.43057(3) 0.43057(3) 0.0000 0.0651(2) Uani 1 2 d S . .
O1 O 0.12485(11) 0.45395(10) -0.12556(13) 0.0555(4) Uani 1 1 d . A .
O2 O 0.33594(12) 0.31831(10) -0.17319(12) 0.0598(4) Uani 1 1 d . . .
N1 N 0.23322(9) 0.23322(9) 0.0000 0.0365(4) Uani 1 2 d S . .
N2 N 0.22668(11) 0.40913(9) -0.02473(13) 0.0400(4) Uani 1 1 d . . .
C1 C 0.20563(15) 0.53013(12) 0.08610(18) 0.0495(5) Uani 1 1 d . . .
C2 C 0.2641(2) 0.55953(18) 0.1524(2) 0.0725(8) Uani 1 1 d . A .
H15A H 0.3193 0.5607 0.1335 0.087 Uiso 1 1 calc R . .
C3 C 0.2404(3) 0.5874(2) 0.2479(3) 0.1011(13) Uani 1 1 d . . .
H17A H 0.2801 0.6073 0.2925 0.121 Uiso 1 1 calc R A .
C4 C 0.1606(4) 0.5860(2) 0.2766(3) 0.1020(14) Uani 1 1 d . A .
H21A H 0.1456 0.6052 0.3404 0.122 Uiso 1 1 calc R . .
C5 C 0.1015(3) 0.5563(2) 0.2122(3) 0.0889(11) Uani 1 1 d . . .
H18A H 0.0465 0.5548 0.2322 0.107 Uiso 1 1 calc R A .
C6 C 0.12419(19) 0.52849(17) 0.1170(2) 0.0649(7) Uani 1 1 d . A .
H16A H 0.0841 0.5084 0.0731 0.078 Uiso 1 1 calc R . .
C7 C 0.23048(14) 0.50041(12) -0.01769(17) 0.0462(5) Uani 1 1 d . A .
H10A H 0.2866 0.5190 -0.0327 0.055 Uiso 1 1 calc R . .
C8 C 0.17277(18) 0.52692(14) -0.10358(19) 0.0566(6) Uani 1 1 d . . .
H6A H 0.1375 0.5719 -0.0820 0.068 Uiso 1 1 calc R A .
H6B H 0.2039 0.5443 -0.1627 0.068 Uiso 1 1 calc R . .
C9 C 0.16672(13) 0.38974(12) -0.08337(15) 0.0407(4) Uani 1 1 d . A .
C10 C 0.13832(12) 0.30803(12) -0.11256(15) 0.0397(4) Uani 1 1 d . . .
C11 C 0.07704(15) 0.30353(15) -0.18797(18) 0.0550(6) Uani 1 1 d . A .
H11A H 0.0565 0.3524 -0.2149 0.066 Uiso 1 1 calc R . .
C12 C 0.04668(17) 0.23112(18) -0.2230(2) 0.0648(7) Uani 1 1 d . . .
H14A H 0.0059 0.2303 -0.2725 0.078 Uiso 1 1 calc R A .
C13 C 0.07783(15) 0.15791(15) -0.18325(19) 0.0561(6) Uani 1 1 d . A .
H12A H 0.0582 0.1075 -0.2067 0.067 Uiso 1 1 calc R . .
C14 C 0.13718(13) 0.16018(13) -0.10994(18) 0.0459(5) Uani 1 1 d . . .
H8A H 0.1571 0.1105 -0.0848 0.055 Uiso 1 1 calc R A .
C15 C 0.17012(12) 0.23433(12) -0.07019(14) 0.0365(4) Uani 1 1 d . A .
C31 C 0.33462(18) 0.24497(15) -0.23294(19) 0.0609(6) Uani 1 1 d D A .
H31A H 0.2799 0.2210 -0.2342 0.073 Uiso 0.264(13) 1 calc PR A 1
H31B H 0.3731 0.2045 -0.2066 0.073 Uiso 0.264(13) 1 calc PR A 1
H31C H 0.2898 0.2094 -0.2118 0.073 Uiso 0.736(13) 1 calc PR A 2
H31D H 0.3861 0.2151 -0.2256 0.073 Uiso 0.736(13) 1 calc PR A 2
C32A C 0.3597(16) 0.2732(14) -0.3362(10) 0.100(5) Uani 0.264(13) 1 d PDU A 1
H32A H 0.3398 0.2368 -0.3892 0.120 Uiso 0.264(13) 1 calc PR A 1
H32B H 0.4189 0.2798 -0.3422 0.120 Uiso 0.264(13) 1 calc PR A 1
C33A C 0.3144(18) 0.3559(11) -0.3354(14) 0.107(4) Uani 0.264(13) 1 d PDU A 1
H33A H 0.3258 0.3897 -0.3944 0.128 Uiso 0.264(13) 1 calc PR A 1
H33B H 0.2556 0.3508 -0.3243 0.128 Uiso 0.264(13) 1 calc PR A 1
C34A C 0.362(2) 0.382(2) -0.242(2) 0.089(5) Uani 0.264(13) 1 d PDU A 1
H34A H 0.4207 0.3809 -0.2529 0.107 Uiso 0.264(13) 1 calc PR A 1
H34B H 0.3452 0.4361 -0.2183 0.107 Uiso 0.264(13) 1 calc PR A 1
C32B C 0.3230(8) 0.2713(5) -0.3391(5) 0.122(3) Uani 0.736(13) 1 d PDU A 2
H32C H 0.2651 0.2780 -0.3554 0.146 Uiso 0.736(13) 1 calc PR A 2
H32D H 0.3478 0.2326 -0.3862 0.146 Uiso 0.736(13) 1 calc PR A 2
C33B C 0.3694(7) 0.3558(3) -0.3392(4) 0.105(2) Uani 0.736(13) 1 d PDU A 2
H33C H 0.4287 0.3487 -0.3411 0.127 Uiso 0.736(13) 1 calc PR A 2
H33D H 0.3522 0.3906 -0.3952 0.127 Uiso 0.736(13) 1 calc PR A 2
C34B C 0.3405(7) 0.3892(8) -0.2382(6) 0.086(3) Uani 0.736(13) 1 d PDU A 2
H34C H 0.3794 0.4291 -0.2117 0.103 Uiso 0.736(13) 1 calc PR A 2
H34D H 0.2870 0.4152 -0.2447 0.103 Uiso 0.736(13) 1 calc PR A 2

loop_
_atom_site_aniso_label
_atom_site_aniso_U_11
_atom_site_aniso_U_22
_atom_site_aniso_U_33
_atom_site_aniso_U_23
_atom_site_aniso_U_13
_atom_site_aniso_U_12
Fe1 0.03507(14) 0.03507(14) 0.0458(2) 0.00050(13) -0.00050(13) 0.00322(17)
Cl1 0.0463(2) 0.0463(2) 0.1027(7) -0.0012(3) 0.0012(3) -0.0038(3)
O1 0.0612(10) 0.0415(8) 0.0637(9) 0.0076(7) -0.0187(8) 0.0090(7)
O2 0.0904(13) 0.0423(8) 0.0468(8) 0.0014(7) 0.0144(8) 0.0016(8)
N1 0.0332(6) 0.0332(6) 0.0430(11) 0.0023(7) -0.0023(7) 0.0018(8)
N2 0.0418(9) 0.0311(8) 0.0470(9) -0.0001(7) -0.0024(7) 0.0049(6)
C1 0.0640(13) 0.0294(9) 0.0551(12) -0.0001(9) 0.0010(10) 0.0059(9)
C2 0.091(2) 0.0640(16) 0.0625(16) -0.0038(13) -0.0067(15) -0.0126(15)
C3 0.161(4) 0.081(2) 0.0616(18) -0.0111(18) -0.007(2) -0.024(2)
C4 0.177(5) 0.067(2) 0.0621(18) -0.0041(15) 0.030(2) 0.018(2)
C5 0.111(3) 0.0649(18) 0.091(2) 0.0081(17) 0.040(2) 0.0276(18)
C6 0.0689(16) 0.0522(14) 0.0735(16) -0.0001(12) 0.0104(13) 0.0141(12)
C7 0.0499(11) 0.0347(9) 0.0541(12) 0.0028(9) -0.0019(10) 0.0048(8)
C8 0.0686(15) 0.0396(11) 0.0616(13) 0.0100(10) -0.0088(13) 0.0039(11)
C9 0.0418(10) 0.0373(9) 0.0430(10) 0.0055(8) -0.0010(9) 0.0099(8)
C10 0.0372(9) 0.0400(10) 0.0420(10) -0.0009(8) -0.0036(8) 0.0049(7)
C11 0.0536(13) 0.0561(13) 0.0553(12) 0.0041(10) -0.0172(10) 0.0068(10)
C12 0.0583(14) 0.0726(16) 0.0637(15) -0.0063(13) -0.0258(12) -0.0035(13)
C13 0.0531(13) 0.0524(13) 0.0628(14) -0.0135(11) -0.0092(11) -0.0061(10)
C14 0.0443(11) 0.0411(11) 0.0523(11) -0.0072(9) -0.0016(9) 0.0024(9)
C15 0.0318(9) 0.0390(9) 0.0387(9) -0.0012(8) 0.0035(8) 0.0027(8)
C31 0.0758(16) 0.0475(12) 0.0595(14) -0.0080(10) 0.0128(13) 0.0007(11)
C32A 0.162(12) 0.092(9) 0.048(7) -0.009(7) 0.048(7) -0.019(9)
C33A 0.161(10) 0.093(7) 0.066(6) 0.019(6) 0.001(8) -0.005(8)
C34A 0.149(12) 0.046(8) 0.072(8) 0.000(7) 0.023(9) 0.001(10)
C32B 0.212(9) 0.081(4) 0.072(4) -0.011(3) -0.026(4) -0.005(5)
C33B 0.180(7) 0.072(3) 0.064(3) 0.011(2) 0.047(4) 0.013(4)
C34B 0.149(6) 0.049(3) 0.060(3) 0.014(2) 0.034(3) 0.017(4)

loop_
_atom_type_symbol
_atom_type_description
_atom_type_scat_dispersion_real
_atom_type_scat_dispersion_imag
_atom_type_scat_source
C C 0.0181 0.0091 'International Tables Vol C Tables 4.2.6.8 and 6.1.1.4'
H H 0.0000 0.0000 'International Tables Vol C Tables 4.2.6.8 and 6.1.1.4'
N N 0.0311 0.0180 'International Tables Vol C Tables 4.2.6.8 and 6.1.1.4'
O O 0.0492 0.0322 'International Tables Vol C Tables 4.2.6.8 and 6.1.1.4'
Cl Cl 0.3639 0.7018 'International Tables Vol C Tables 4.2.6.8 and 6.1.1.4'
Fe Fe -1.1336 3.1974 'International Tables Vol C Tables 4.2.6.8 and 6.1.1.4'

loop_
_geom_angle_atom_site_label_1
_geom_angle_atom_site_label_2
_geom_angle_atom_site_label_3
_geom_angle
_geom_angle_site_symmetry_1
_geom_angle_site_symmetry_3
N1 Fe1 N2 85.41(5) . .
N1 Fe1 N2 85.41(5) . 7
N2 Fe1 N2 170.81(9) . 7
N1 Fe1 O2 91.03(5) . .
N2 Fe1 O2 86.32(7) . .
N2 Fe1 O2 93.85(6) 7 .
N1 Fe1 O2 91.03(5) . 7
N2 Fe1 O2 93.85(6) . 7
N2 Fe1 O2 86.32(7) 7 7
O2 Fe1 O2 177.93(9) . 7
N1 Fe1 Cl1 180.00(6) . .
N2 Fe1 Cl1 94.59(5) . .
N2 Fe1 Cl1 94.59(5) 7 .
O2 Fe1 Cl1 88.97(5) . .
O2 Fe1 Cl1 88.97(5) 7 .
C9 O1 C8 106.05(17) . .
C31 O2 C34A 104.9(11) . .
C31 O2 C34B 109.9(4) . .
C31 O2 Fe1 126.13(14) . .
C34A O2 Fe1 127.9(9) . .
C34B O2 Fe1 123.9(3) . .
C15 N1 C15 117.9(2) . 7
C15 N1 Fe1 121.04(11) . .
C15 N1 Fe1 121.03(11) 7 .
C9 N2 C7 108.31(17) . .
C9 N2 Fe1 120.46(13) . .
C7 N2 Fe1 126.67(13) . .
C2 C1 C6 118.6(3) . .
C2 C1 C7 120.2(2) . .
C6 C1 C7 121.2(2) . .
C1 C2 C3 119.8(4) . .
C1 C2 H15A 120.1 . .
C3 C2 H15A 120.1 . .
C4 C3 C2 120.8(4) . .
C4 C3 H17A 119.6 . .
C2 C3 H17A 119.6 . .
C3 C4 C5 120.4(3) . .
C3 C4 H21A 119.8 . .
C5 C4 H21A 119.8 . .
C4 C5 C6 119.4(4) . .
C4 C5 H18A 120.3 . .
C6 C5 H18A 120.3 . .
C5 C6 C1 121.0(3) . .
C5 C6 H16A 119.5 . .
C1 C6 H16A 119.5 . .
N2 C7 C1 111.42(18) . .
N2 C7 C8 102.05(17) . .
C1 C7 C8 114.69(19) . .
N2 C7 H10A 109.5 . .
C1 C7 H10A 109.5 . .
C8 C7 H10A 109.5 . .
O1 C8 C7 104.30(16) . .
O1 C8 H6A 110.9 . .
C7 C8 H6A 110.9 . .
O1 C8 H6B 110.9 . .
C7 C8 H6B 110.9 . .
H6A C8 H6B 108.9 . .
N2 C9 O1 115.89(18) . .
N2 C9 C10 128.56(17) . .
O1 C9 C10 115.54(18) . .
C11 C10 C15 119.43(19) . .
C11 C10 C9 117.23(18) . .
C15 C10 C9 123.34(17) . .
C12 C11 C10 122.8(2) . .
C12 C11 H11A 118.6 . .
C10 C11 H11A 118.6 . .
C11 C12 C13 118.7(2) . .
C11 C12 H14A 120.7 . .
C13 C12 H14A 120.7 . .
C14 C13 C12 119.9(2) . .
C14 C13 H12A 120.0 . .
C12 C13 H12A 120.0 . .
C13 C14 C15 123.4(2) . .
C13 C14 H8A 118.3 . .
C15 C14 H8A 118.3 . .
N1 C15 C14 121.10(17) . .
N1 C15 C10 123.03(17) . .
C14 C15 C10 115.71(18) . .
O2 C31 C32B 106.5(4) . .
O2 C31 C32A 104.1(10) . .
O2 C31 H31A 110.9 . .
C32B C31 H31A 89.0 . .
C32A C31 H31A 110.9 . .
O2 C31 H31B 110.9 . .
C32B C31 H31B 128.1 . .
C32A C31 H31B 110.9 . .
H31A C31 H31B 109.0 . .
O2 C31 H31C 110.4 . .
C32B C31 H31C 110.4 . .
C32A C31 H31C 130.5 . .
H31B C31 H31C 88.7 . .
O2 C31 H31D 110.4 . .
C32B C31 H31D 110.4 . .
C32A C31 H31D 90.5 . .
H31A C31 H31D 126.1 . .
H31C C31 H31D 108.6 . .
C31 C32A C33A 97.5(10) . .
C31 C32A H32A 112.3 . .
C33A C32A H32A 112.3 . .
C31 C32A H32B 112.3 . .
C33A C32A H32B 112.3 . .
H32A C32A H32B 109.9 . .
C34A C33A C32A 90(2) . .
C34A C33A H33A 113.6 . .
C32A C33A H33A 113.6 . .
C34A C33A H33B 113.6 . .
C32A C33A H33B 113.6 . .
H33A C33A H33B 110.8 . .
O2 C34A C33A 100(2) . .
O2 C34A H34A 111.9 . .
C33A C34A H34A 111.9 . .
O2 C34A H34B 111.9 . .
C33A C34A H34B 111.9 . .
H34A C34A H34B 109.6 . .
C31 C32B C33B 101.2(5) . .
C31 C32B H32C 111.5 . .
C33B C32B H32C 111.5 . .
C31 C32B H32D 111.5 . .
C33B C32B H32D 111.5 . .
H32C C32B H32D 109.4 . .
C34B C33B C32B 99.4(9) . .
C34B C33B H33C 111.9 . .
C32B C33B H33C 111.9 . .
C34B C33B H33D 111.9 . .
C32B C33B H33D 111.9 . .
H33C C33B H33D 109.6 . .
O2 C34B C33B 104.8(8) . .
O2 C34B H34C 110.8 . .
C33B C34B H34C 110.8 . .
O2 C34B H34D 110.8 . .
C33B C34B H34D 110.8 . .
H34C C34B H34D 108.9 . .

loop_
_geom_bond_atom_site_label_1
_geom_bond_atom_site_label_2
_geom_bond_distance
_geom_bond_site_symmetry_2
Fe1 N1 2.114(2) .
Fe1 N2 2.1256(16) .
Fe1 N2 2.1256(16) 7
Fe1 O2 2.2906(15) .
Fe1 O2 2.2906(15) 7
Fe1 Cl1 2.4152(9) .
O1 C9 1.362(2) .
O1 C8 1.446(3) .
O2 C31 1.427(3) .
O2 C34A 1.43(4) .
O2 C34B 1.435(14) .
N1 C15 1.380(2) .
N1 C15 1.380(2) 7
N2 C9 1.282(3) .
N2 C7 1.485(2) .
C1 C2 1.375(4) .
C1 C6 1.383(4) .
C1 C7 1.505(3) .
C2 C3 1.390(5) .
C2 H15A 0.9300 .
C3 C4 1.350(6) .
C3 H17A 0.9300 .
C4 C5 1.368(6) .
C4 H21A 0.9300 .
C5 C6 1.382(4) .
C5 H18A 0.9300 .
C6 H16A 0.9300 .
C7 C8 1.530(3) .
C7 H10A 0.9800 .
C8 H6A 0.9700 .
C8 H6B 0.9700 .
C9 C10 1.455(3) .
C10 C11 1.407(3) .
C10 C15 1.417(3) .
C11 C12 1.355(4) .
C11 H11A 0.9300 .
C12 C13 1.393(4) .
C12 H14A 0.9300 .
C13 C14 1.364(3) .
C13 H12A 0.9300 .
C14 C15 1.417(3) .
C14 H8A 0.9300 .
C31 C32B 1.474(6) .
C31 C32A 1.492(8) .
C31 H31A 0.9700 .
C31 H31B 0.9700 .
C31 H31C 0.9700 .
C31 H31D 0.9700 .
C32A C33A 1.530(9) .
C32A H32A 0.9700 .
C32A H32B 0.9700 .
C33A C34A 1.512(9) .
C33A H33A 0.9700 .
C33A H33B 0.9700 .
C34A H34A 0.9700 .
C34A H34B 0.9700 .
C32B C33B 1.564(8) .
C32B H32C 0.9700 .
C32B H32D 0.9700 .
C33B C34B 1.511(7) .
C33B H33C 0.9700 .
C33B H33D 0.9700 .
C34B H34C 0.9700 .
C34B H34D 0.9700 .

loop_
_geom_torsion_atom_site_label_1
_geom_torsion_atom_site_label_2
_geom_torsion_atom_site_label_3
_geom_torsion_atom_site_label_4
_geom_torsion
_geom_torsion_site_symmetry_1
_geom_torsion_site_symmetry_4
N1 Fe1 O2 C31 -40.8(2) . .
N2 Fe1 O2 C31 -126.2(2) . .
N2 Fe1 O2 C31 44.6(2) 7 .
Cl1 Fe1 O2 C31 139.2(2) . .
N1 Fe1 O2 C34A 153.1(17) . .
N2 Fe1 O2 C34A 67.8(17) . .
N2 Fe1 O2 C34A -121.4(17) 7 .
Cl1 Fe1 O2 C34A -26.9(17) . .
N1 Fe1 O2 C34B 135.6(6) . .
N2 Fe1 O2 C34B 50.3(6) . .
N2 Fe1 O2 C34B -138.9(6) 7 .
Cl1 Fe1 O2 C34B -44.4(6) . .
N2 Fe1 N1 C15 42.61(10) . .
N2 Fe1 N1 C15 -137.39(10) 7 .
O2 Fe1 N1 C15 -43.62(10) . .
O2 Fe1 N1 C15 136.38(10) 7 .
N2 Fe1 N1 C15 -137.40(10) . 7
N2 Fe1 N1 C15 42.60(10) 7 7
O2 Fe1 N1 C15 136.38(10) . 7
O2 Fe1 N1 C15 -43.62(10) 7 7
N1 Fe1 N2 C9 -38.77(15) . .
O2 Fe1 N2 C9 52.57(16) . .
O2 Fe1 N2 C9 -129.50(16) 7 .
Cl1 Fe1 N2 C9 141.23(15) . .
O2 Fe1 N2 C7 -100.58(17) . .
O2 Fe1 N2 C7 77.35(17) 7 .
Cl1 Fe1 N2 C7 -11.92(16) . .
C6 C1 C2 C3 -0.6(4) . .
C7 C1 C2 C3 179.5(3) . .
C1 C2 C3 C4 0.1(5) . .
C2 C3 C4 C5 0.5(6) . .
C3 C4 C5 C6 -0.6(5) . .
C4 C5 C6 C1 0.1(4) . .
C2 C1 C6 C5 0.5(4) . .
C7 C1 C6 C5 -179.6(2) . .
C9 N2 C7 C1 110.4(2) . .
Fe1 N2 C7 C1 -93.8(2) . .
C9 N2 C7 C8 -12.4(2) . .
Fe1 N2 C7 C8 143.35(16) . .
C2 C1 C7 N2 106.6(3) . .
C6 C1 C7 N2 -73.3(3) . .
C2 C1 C7 C8 -138.1(2) . .
C6 C1 C7 C8 42.0(3) . .
C9 O1 C8 C7 -17.1(2) . .
N2 C7 C8 O1 17.7(2) . .
C1 C7 C8 O1 -102.9(2) . .
C7 N2 C9 O1 2.0(3) . .
Fe1 N2 C9 O1 -155.57(14) . .
C7 N2 C9 C10 -179.3(2) . .
Fe1 N2 C9 C10 23.1(3) . .
C8 O1 C9 N2 10.2(3) . .
C8 O1 C9 C10 -168.61(19) . .
N2 C9 C10 C11 -172.5(2) . .
O1 C9 C10 C11 6.2(3) . .
N2 C9 C10 C15 6.5(3) . .
O1 C9 C10 C15 -174.86(19) . .
C15 C10 C11 C12 -0.3(4) . .
C9 C10 C11 C12 178.7(2) . .
C10 C11 C12 C13 -0.5(4) . .
C11 C12 C13 C14 0.6(4) . .
C12 C13 C14 C15 0.1(4) . .
C15 N1 C15 C14 -35.01(15) 7 .
Fe1 N1 C15 C14 144.99(15) . .
C15 N1 C15 C10 149.7(2) 7 .
Fe1 N1 C15 C10 -30.3(2) . .
C13 C14 C15 N1 -176.5(2) . .
C13 C14 C15 C10 -0.9(3) . .
C11 C10 C15 N1 176.45(18) . .
C9 C10 C15 N1 -2.5(3) . .
C11 C10 C15 C14 0.9(3) . .
C9 C10 C15 C14 -178.02(19) . .
C34A O2 C31 C32B -24.7(14) . .
C34B O2 C31 C32B -10.3(6) . .
Fe1 O2 C31 C32B 166.6(5) . .
C34A O2 C31 C32A -0.7(15) . .
C34B O2 C31 C32A 13.7(12) . .
Fe1 O2 C31 C32A -169.4(10) . .
O2 C31 C32A C33A -38(2) . .
C32B C31 C32A C33A 61(2) . .
C31 C32A C33A C34A 58(3) . .
C31 O2 C34A C33A 40(2) . .
C34B O2 C34A C33A -72(4) . .
Fe1 O2 C34A C33A -151.8(13) . .
C32A C33A C34A O2 -60(2) . .
O2 C31 C32B C33B 32.6(10) . .
C32A C31 C32B C33B -55(3) . .
C31 C32B C33B C34B -41.6(13) . .
C31 O2 C34B C33B -17.7(10) . .
C34A O2 C34B C33B 55(4) . .
Fe1 O2 C34B C33B 165.3(6) . .
C32B C33B C34B O2 36.2(13) . .
